data_7101714
loop_
_publ_author_name
'Bower, John F'
'Riis-Johannessen, Thomas'
'Szeto, Peter'
'Whitehead, Andrew J'
'Gallagher, Timothy'

_publ_section_title
;
 Stereospecific construction of substituted piperidines. Synthesis of
 (-)-paroxetine and (+)-laccarin.
;
_journal_issue 7
_journal_name_full 'Chemical communications (Cambridge, England)'
_journal_page_first 728
_journal_page_last 730
_journal_paper_doi 10.1039/b617260a
_journal_year 2007
_chemical_absolute_configuration unk
_chemical_formula_moiety 'C17 H20 N2 O2'
_chemical_formula_sum 'C17 H20 N2 O2'
_chemical_formula_weight 284.35
_chemical_name_common
;
(7S,7aR)-3-Acetyl-4-benzyl-7-methyl-1,4,5,6,7,7a-
hexahydropyrrolo(3,2-b)pyridin-2-one
;
_space_group_IT_number 4
_symmetry_cell_setting monoclinic
_symmetry_space_group_name_Hall 'P 2yb'
_symmetry_space_group_name_H-M 'P 1 21 1'
_atom_sites_solution_hydrogens geom
_atom_sites_solution_primary direct
_atom_sites_solution_secondary difmap
_audit_creation_method SHELXL-97
_cell_angle_alpha 90.00
_cell_angle_beta 103.461(5)
_cell_angle_gamma 90.00
_cell_formula_units_Z 4
_cell_length_a 9.6357(16)
_cell_length_b 14.869(3)
_cell_length_c 10.9996(17)
_cell_measurement_reflns_used 1900
_cell_measurement_temperature 100(2)
_cell_measurement_theta_max 69.0
_cell_measurement_theta_min 4.21
_cell_volume 1532.6(5)
_computing_cell_refinement 'SMART v5.625 (Bruker-AXS, 1997-2001)'
_computing_data_collection 'SMART v5.625 (Bruker-AXS, 1997-2001)'
_computing_data_reduction
;
SAINT v7.06A (Bruker-AXS, 1997-2003) & SHELXTL v6.14 (Bruker-AXS, 2003)
;
_computing_molecular_graphics 'SHELXTL (Bruker, 2001)'
_computing_publication_material 'SHELXTL (Bruker, 2001)'
_computing_structure_refinement 'SHELXL-97 (Sheldrick, 1997)'
_computing_structure_solution 'SHELXS-97 (Sheldrick, 1990)'
_diffrn_ambient_temperature 100
_diffrn_detector 'CCD plate'
_diffrn_detector_area_resol_mean 5.602
_diffrn_detector_type 'Bruker-AXS SMART 6000'
_diffrn_measured_fraction_theta_full 0.869
_diffrn_measured_fraction_theta_max 0.869
_diffrn_measurement_details 'frames, 0.3\% width'
_diffrn_measurement_device 'three-circle diffractometer'
_diffrn_measurement_device_type 'Bruker-AXS D8'
_diffrn_measurement_method '\w scans'
_diffrn_measurement_specimen_support 'glass fibre'
_diffrn_radiation_collimation 'Osmic CMF12-38Cu6 (blue) mirror optics'
_diffrn_radiation_monochromator 'Osmic CMF12-38Cu6 (blue) mirror optics'
_diffrn_radiation_probe x-ray
_diffrn_radiation_type 'Cu K\a'
_diffrn_radiation_wavelength 1.5418
_diffrn_reflns_av_R_equivalents 0.0646
_diffrn_reflns_av_sigmaI/netI 0.0880
_diffrn_reflns_limit_h_max 11
_diffrn_reflns_limit_h_min -8
_diffrn_reflns_limit_k_max 17
_diffrn_reflns_limit_k_min -13
_diffrn_reflns_limit_l_max 10
_diffrn_reflns_limit_l_min -13
_diffrn_reflns_number 8214
_diffrn_reflns_theta_full 68.96
_diffrn_reflns_theta_max 68.96
_diffrn_reflns_theta_min 4.13
_diffrn_source rotating-anode
_diffrn_source_current 120
_diffrn_source_power 4.8
_diffrn_source_size '3 x 0.3mm'
_diffrn_source_target Cu
_diffrn_source_type 'MAC Science M18XCE'
_diffrn_source_voltage 40
_diffrn_standards_decay_% 0
_exptl_absorpt_coefficient_mu 0.651
_exptl_absorpt_correction_T_max 0.91
_exptl_absorpt_correction_T_min 0.53
_exptl_absorpt_correction_type multi-scan
_exptl_absorpt_process_details 'SADABS v2.10 (Sheldrick, 2003)'
_exptl_crystal_colour colourless
_exptl_crystal_density_diffrn 1.232
_exptl_crystal_density_method none
_exptl_crystal_description prism
_exptl_crystal_F_000 608
_exptl_crystal_size_max 0.30
_exptl_crystal_size_mid 0.30
_exptl_crystal_size_min 0.15
_refine_diff_density_max 0.348
_refine_diff_density_min -0.261
_refine_diff_density_rms 0.066
_refine_ls_extinction_method none
_refine_ls_goodness_of_fit_ref 1.021
_refine_ls_hydrogen_treatment constr
_refine_ls_matrix_type full
_refine_ls_number_parameters 384
_refine_ls_number_reflns 3909
_refine_ls_number_restraints 1
_refine_ls_restrained_S_all 1.021
_refine_ls_R_factor_all 0.0722
_refine_ls_R_factor_gt 0.0647
_refine_ls_shift/su_max 0.001
_refine_ls_shift/su_mean 0.000
_refine_ls_structure_factor_coef Fsqd
_refine_ls_weighting_details 'calc w=1/[\s^2^(Fo^2^)+(0.1210P)^2^] where P=(Fo^2^+2Fc^2^)/3'
_refine_ls_weighting_scheme calc
_refine_ls_wR_factor_gt 0.1679
_refine_ls_wR_factor_ref 0.1783
_reflns_number_gt 3459
_reflns_number_total 3909
_reflns_threshold_expression >2\s(I)
_cod_data_source_file b617260a.txt
_cod_data_source_block 18a
_cod_depositor_comments
;
The following automatic conversions were performed:
'_symmetry_cell_setting' value 'Monoclinic' changed to 'monoclinic'
according to '/home/saulius/struct/CIF-dictionaries/cif_core.dic'
dictionary named 'cif_core.dic' version 2.4.1 from
2010-06-29.

'_diffrn_radiation_probe' value 'X-ray' changed to 'x-ray'
according to '/home/saulius/struct/CIF-dictionaries/cif_core.dic'
dictionary named 'cif_core.dic' version 2.4.1 from 2010-06-29.

Automatic conversion script
Id: cif_fix_enum 1527 2010-12-29 10:47:43Z saulius 
;
_cod_original_sg_symbol_H-M 'P 21'
_cod_database_code 7101714

loop_
_symmetry_equiv_pos_as_xyz
'x, y, z'
'-x, y+1/2, -z'

loop_
_atom_site_label
_atom_site_type_symbol
_atom_site_fract_x
_atom_site_fract_y
_atom_site_fract_z
_atom_site_U_iso_or_equiv
_atom_site_adp_type
_atom_site_occupancy
_atom_site_symmetry_multiplicity
_atom_site_calc_flag
_atom_site_refinement_flags
C1 C 0.9374(5) -0.0181(3) 0.7882(4) 0.0284(11) Uani 1 1 d .
H1A H 0.9620 -0.0820 0.8073 0.034 Uiso 1 1 calc R
H1B H 1.0156 0.0096 0.7566 0.034 Uiso 1 1 calc R
C2 C 0.7974(5) -0.0127(3) 0.6859(4) 0.0313(11) Uani 1 1 d .
H2A H 0.7253 -0.0524 0.7092 0.038 Uiso 1 1 calc R
H2B H 0.8152 -0.0351 0.6061 0.038 Uiso 1 1 calc R
C3 C 0.7366(5) 0.0843(3) 0.6661(4) 0.0262(10) Uani 1 1 d .
H3 H 0.6421 0.0855 0.6891 0.031 Uiso 1 1 calc R
C4 C 0.8403(5) 0.1480(3) 0.7558(4) 0.0236(10) Uani 1 1 d .
H4 H 0.9303 0.1556 0.7264 0.028 Uiso 1 1 calc R
C7 C 0.8750(4) 0.1144(3) 0.8912(4) 0.0220(9) Uani 1 1 d .
C6 C 0.8405(4) 0.1806(3) 0.9713(4) 0.0214(10) Uani 1 1 d .
C5 C 0.7774(4) 0.2562(3) 0.8891(4) 0.0196(9) Uani 1 1 d .
C8 C 0.7147(5) 0.1154(3) 0.5286(4) 0.0325(11) Uani 1 1 d .
H8A H 0.6821 0.1780 0.5211 0.049 Uiso 1 1 calc R
H8B H 0.6430 0.0772 0.4748 0.049 Uiso 1 1 calc R
H8C H 0.8052 0.1106 0.5028 0.049 Uiso 1 1 calc R
C9 C 0.8662(5) 0.1843(3) 1.1108(4) 0.0252(10) Uani 1 1 d .
C10 C 0.7795(5) 0.2503(4) 1.1685(4) 0.0376(12) Uani 1 1 d .
H10A H 0.7904 0.2360 1.2571 0.056 Uiso 1 1 calc R
H10B H 0.6787 0.2459 1.1252 0.056 Uiso 1 1 calc R
H10C H 0.8136 0.3116 1.1602 0.056 Uiso 1 1 calc R
C11 C 0.9545(5) -0.0238(3) 1.0232(4) 0.0249(10) Uani 1 1 d .
H11A H 0.9733 0.0181 1.0951 0.030 Uiso 1 1 calc R
H11B H 1.0423 -0.0596 1.0277 0.030 Uiso 1 1 calc R
C12 C 0.8348(4) -0.0872(3) 1.0356(3) 0.0207(10) Uani 1 1 d .
C13 C 0.8688(5) -0.1696(3) 1.0961(4) 0.0255(10) Uani 1 1 d .
H13 H 0.9660 -0.1876 1.1197 0.031 Uiso 1 1 calc R
C14 C 0.7643(5) -0.2268(3) 1.1230(4) 0.0270(11) Uani 1 1 d .
H14 H 0.7901 -0.2824 1.1647 0.032 Uiso 1 1 calc R
C15 C 0.6213(5) -0.2003(3) 1.0872(4) 0.0268(10) Uani 1 1 d .
H15 H 0.5492 -0.2380 1.1056 0.032 Uiso 1 1 calc R
C16 C 0.5838(5) -0.1198(3) 1.0254(4) 0.0266(11) Uani 1 1 d .
H16 H 0.4861 -0.1029 1.0006 0.032 Uiso 1 1 calc R
C17 C 0.6889(5) -0.0629(3) 0.9992(4) 0.0264(10) Uani 1 1 d .
H17 H 0.6622 -0.0077 0.9567 0.032 Uiso 1 1 calc R
N1 N 0.9248(4) 0.0293(2) 0.9063(3) 0.0235(8) Uani 1 1 d .
N2 N 0.7770(4) 0.2355(2) 0.7678(3) 0.0243(9) Uani 1 1 d .
H2 H 0.7423 0.2711 0.7041 0.029 Uiso 1 1 calc R
O1 O 0.7350(3) 0.3306(2) 0.9210(3) 0.0264(7) Uani 1 1 d .
O2 O 0.9571(3) 0.1375(2) 1.1823(3) 0.0384(9) Uani 1 1 d .
C18 C 0.2989(5) 0.2334(3) 0.3035(4) 0.0250(10) Uani 1 1 d .
H18A H 0.3108 0.2982 0.3241 0.030 Uiso 1 1 calc R
H18B H 0.2025 0.2245 0.2489 0.030 Uiso 1 1 calc R
C19 C 0.4124(5) 0.2037(3) 0.2340(4) 0.0292(11) Uani 1 1 d .
H19A H 0.5084 0.2176 0.2860 0.035 Uiso 1 1 calc R
H19B H 0.3996 0.2381 0.1551 0.035 Uiso 1 1 calc R
C20 C 0.4023(5) 0.1014(3) 0.2041(4) 0.0237(10) Uani 1 1 d .
H20 H 0.4984 0.0740 0.2377 0.028 Uiso 1 1 calc R
C21 C 0.2952(5) 0.0578(3) 0.2716(4) 0.0222(10) Uani 1 1 d .
H21 H 0.1959 0.0697 0.2222 0.027 Uiso 1 1 calc R
C24 C 0.3094(4) 0.0910(3) 0.4075(3) 0.0177(9) Uani 1 1 d .
C23 C 0.3252(4) 0.0169(3) 0.4894(3) 0.0188(9) Uani 1 1 d .
C22 C 0.3301(4) -0.0640(3) 0.4127(4) 0.0192(9) Uani 1 1 d .
C25 C 0.3564(6) 0.0809(3) 0.0624(4) 0.0423(14) Uani 1 1 d .
H25A H 0.3496 0.0156 0.0496 0.063 Uiso 1 1 calc R
H25B H 0.4272 0.1055 0.0203 0.063 Uiso 1 1 calc R
H25C H 0.2633 0.1084 0.0274 0.063 Uiso 1 1 calc R
C26 C 0.3109(4) 0.0152(3) 0.6216(4) 0.0244(10) Uani 1 1 d .
C27 C 0.3658(5) -0.0665(3) 0.7011(4) 0.0360(12) Uani 1 1 d .
H27A H 0.3491 -0.0585 0.7850 0.054 Uiso 1 1 calc R
H27B H 0.4683 -0.0734 0.7071 0.054 Uiso 1 1 calc R
H27C H 0.3154 -0.1203 0.6626 0.054 Uiso 1 1 calc R
C28 C 0.3558(5) 0.2292(3) 0.5418(4) 0.0224(9) Uani 1 1 d .
H28A H 0.4478 0.2599 0.5454 0.027 Uiso 1 1 calc R
H28B H 0.3706 0.1855 0.6115 0.027 Uiso 1 1 calc R
C29 C 0.2463(4) 0.2980(3) 0.5590(3) 0.0200(9) Uani 1 1 d .
C30 C 0.0987(5) 0.2830(3) 0.5135(4) 0.0281(11) Uani 1 1 d .
H30 H 0.0661 0.2301 0.4671 0.034 Uiso 1 1 calc R
C31 C 0.0004(5) 0.3464(4) 0.5370(4) 0.0363(12) Uani 1 1 d .
H31 H -0.0989 0.3359 0.5067 0.044 Uiso 1 1 calc R
C32 C 0.0465(5) 0.4243(3) 0.6041(4) 0.0316(11) Uani 1 1 d .
H32 H -0.0206 0.4672 0.6193 0.038 Uiso 1 1 calc R
C33 C 0.1927(5) 0.4389(3) 0.6490(4) 0.0248(10) Uani 1 1 d .
H33 H 0.2247 0.4916 0.6960 0.030 Uiso 1 1 calc R
C34 C 0.2921(5) 0.3775(3) 0.6259(3) 0.0213(10) Uani 1 1 d .
H34 H 0.3912 0.3891 0.6553 0.026 Uiso 1 1 calc R
N3 N 0.3127(4) 0.1799(2) 0.4214(3) 0.0218(8) Uani 1 1 d .
N4 N 0.3145(4) -0.0382(2) 0.2902(3) 0.0249(9) Uani 1 1 d .
H4A H 0.3162 -0.0762 0.2292 0.030 Uiso 1 1 calc R
O3 O 0.3435(3) -0.14404(19) 0.4467(3) 0.0237(7) Uani 1 1 d .
O4 O 0.2537(4) 0.0764(2) 0.6681(3) 0.0380(9) Uani 1 1 d .

loop_
_atom_site_aniso_label
_atom_site_aniso_U_11
_atom_site_aniso_U_22
_atom_site_aniso_U_33
_atom_site_aniso_U_23
_atom_site_aniso_U_13
_atom_site_aniso_U_12
C1 0.038(3) 0.019(2) 0.033(2) -0.006(2) 0.0175(19) 0.008(2)
C2 0.043(3) 0.020(3) 0.032(2) -0.0017(19) 0.0117(19) -0.005(2)
C3 0.027(3) 0.019(2) 0.034(2) -0.006(2) 0.0114(17) -0.003(2)
C4 0.025(2) 0.019(2) 0.028(2) 0.0004(18) 0.0100(16) 0.002(2)
C7 0.017(2) 0.019(2) 0.033(2) -0.0009(19) 0.0113(16) -0.0032(19)
C6 0.018(2) 0.015(2) 0.034(2) -0.0064(19) 0.0102(17) -0.0080(18)
C5 0.016(2) 0.014(2) 0.030(2) -0.0031(18) 0.0084(16) -0.0055(18)
C8 0.043(3) 0.022(3) 0.029(2) -0.004(2) 0.0018(19) 0.005(2)
C9 0.025(3) 0.024(2) 0.027(2) -0.0034(19) 0.0059(17) 0.003(2)
C10 0.044(3) 0.037(3) 0.033(2) 0.002(2) 0.011(2) 0.010(3)
C11 0.023(3) 0.018(2) 0.032(2) 0.0020(19) 0.0043(16) 0.0044(19)
C12 0.020(2) 0.024(2) 0.0180(19) -0.0038(17) 0.0034(15) 0.0034(19)
C13 0.026(2) 0.023(2) 0.026(2) -0.0057(19) 0.0049(17) 0.003(2)
C14 0.038(3) 0.023(3) 0.021(2) -0.0069(18) 0.0087(18) 0.003(2)
C15 0.028(3) 0.032(3) 0.021(2) -0.004(2) 0.0078(17) -0.003(2)
C16 0.025(2) 0.033(3) 0.021(2) -0.0038(19) 0.0049(16) 0.000(2)
C17 0.029(3) 0.028(3) 0.021(2) -0.0006(19) 0.0034(16) 0.005(2)
N1 0.023(2) 0.017(2) 0.0319(18) -0.0020(16) 0.0094(14) 0.0038(16)
N2 0.031(2) 0.0134(19) 0.0285(18) 0.0004(16) 0.0073(14) 0.0030(16)
O1 0.0299(18) 0.0189(17) 0.0347(16) -0.0008(13) 0.0163(13) 0.0012(14)
O2 0.039(2) 0.040(2) 0.0320(16) -0.0045(15) -0.0007(14) 0.0133(17)
C18 0.035(3) 0.011(2) 0.030(2) 0.0028(19) 0.0114(17) 0.001(2)
C19 0.043(3) 0.018(2) 0.029(2) 0.0046(19) 0.0151(19) -0.008(2)
C20 0.028(2) 0.018(2) 0.030(2) 0.0098(19) 0.0152(17) 0.004(2)
C21 0.024(3) 0.015(2) 0.027(2) 0.0030(18) 0.0070(16) 0.0023(19)
C24 0.009(2) 0.018(2) 0.0272(19) 0.0018(18) 0.0062(14) -0.0020(18)
C23 0.016(2) 0.013(2) 0.027(2) 0.0030(18) 0.0050(15) -0.0020(19)
C22 0.010(2) 0.017(2) 0.031(2) -0.0005(19) 0.0069(15) 0.0016(18)
C25 0.078(4) 0.019(3) 0.039(3) 0.004(2) 0.031(3) 0.010(3)
C26 0.028(3) 0.020(2) 0.026(2) 0.000(2) 0.0097(17) -0.009(2)
C27 0.043(3) 0.033(3) 0.029(2) 0.012(2) 0.005(2) -0.008(3)
C28 0.021(2) 0.014(2) 0.032(2) -0.0027(18) 0.0072(16) 0.0001(18)
C29 0.025(2) 0.019(2) 0.0181(18) 0.0054(18) 0.0095(15) 0.0024(19)
C30 0.025(3) 0.031(3) 0.031(2) -0.006(2) 0.0097(17) -0.001(2)
C31 0.021(2) 0.053(4) 0.035(2) -0.001(2) 0.0056(18) 0.004(2)
C32 0.033(3) 0.035(3) 0.030(2) 0.003(2) 0.0122(18) 0.011(2)
C33 0.038(3) 0.021(2) 0.0193(19) 0.0021(18) 0.0149(17) 0.005(2)
C34 0.024(2) 0.025(3) 0.0164(18) 0.0036(18) 0.0079(15) -0.0018(19)
N3 0.030(2) 0.014(2) 0.0229(16) 0.0011(15) 0.0085(14) 0.0015(16)
N4 0.030(2) 0.018(2) 0.0286(18) 0.0016(16) 0.0107(14) 0.0010(17)
O3 0.0236(16) 0.0108(15) 0.0393(16) 0.0028(13) 0.0124(12) 0.0012(13)
O4 0.059(2) 0.028(2) 0.0346(17) -0.0014(15) 0.0247(15) -0.0018(17)

loop_
_atom_type_symbol
_atom_type_description
_atom_type_scat_dispersion_real
_atom_type_scat_dispersion_imag
_atom_type_scat_source
C C 0.0181 0.0091 'International Tables Vol C Tables 4.2.6.8 and 6.1.1.4'
H H 0.0000 0.0000 'International Tables Vol C Tables 4.2.6.8 and 6.1.1.4'
N N 0.0311 0.0180 'International Tables Vol C Tables 4.2.6.8 and 6.1.1.4'
O O 0.0492 0.0322 'International Tables Vol C Tables 4.2.6.8 and 6.1.1.4'

loop_
_geom_angle_atom_site_label_1
_geom_angle_atom_site_label_2
_geom_angle_atom_site_label_3
_geom_angle
N1 C1 C2 111.8(4)
N1 C1 H1A 109.3
C2 C1 H1A 109.3
N1 C1 H1B 109.3
C2 C1 H1B 109.3
H1A C1 H1B 107.9
C1 C2 C3 112.8(4)
C1 C2 H2A 109.0
C3 C2 H2A 109.0
C1 C2 H2B 109.0
C3 C2 H2B 109.0
H2A C2 H2B 107.8
C8 C3 C2 112.0(4)
C8 C3 C4 111.1(4)
C2 C3 C4 108.2(3)
C8 C3 H3 108.5
C2 C3 H3 108.5
C4 C3 H3 108.5
N2 C4 C7 101.8(3)
N2 C4 C3 112.4(3)
C7 C4 C3 112.4(4)
N2 C4 H4 110.0
C7 C4 H4 110.0
C3 C4 H4 110.0
N1 C7 C6 134.9(4)
N1 C7 C4 114.6(4)
C6 C7 C4 110.4(4)
C7 C6 C5 105.7(3)
C7 C6 C9 131.2(4)
C5 C6 C9 122.9(4)
O1 C5 N2 122.9(4)
O1 C5 C6 127.7(4)
N2 C5 C6 109.4(4)
C3 C8 H8A 109.5
C3 C8 H8B 109.5
H8A C8 H8B 109.5
C3 C8 H8C 109.5
H8A C8 H8C 109.5
H8B C8 H8C 109.5
O2 C9 C6 123.4(4)
O2 C9 C10 118.2(4)
C6 C9 C10 118.4(4)
C9 C10 H10A 109.5
C9 C10 H10B 109.5
H10A C10 H10B 109.5
C9 C10 H10C 109.5
H10A C10 H10C 109.5
H10B C10 H10C 109.5
N1 C11 C12 114.3(3)
N1 C11 H11A 108.7
C12 C11 H11A 108.7
N1 C11 H11B 108.7
C12 C11 H11B 108.7
H11A C11 H11B 107.6
C13 C12 C17 117.8(4)
C13 C12 C11 119.2(4)
C17 C12 C11 122.7(4)
C12 C13 C14 122.2(4)
C12 C13 H13 118.9
C14 C13 H13 118.9
C15 C14 C13 118.6(4)
C15 C14 H14 120.7
C13 C14 H14 120.7
C16 C15 C14 120.7(4)
C16 C15 H15 119.7
C14 C15 H15 119.7
C15 C16 C17 120.4(4)
C15 C16 H16 119.8
C17 C16 H16 119.8
C16 C17 C12 120.4(4)
C16 C17 H17 119.8
C12 C17 H17 119.8
C7 N1 C11 126.8(4)
C7 N1 C1 115.5(3)
C11 N1 C1 117.4(3)
C5 N2 C4 112.6(3)
C5 N2 H2 123.7
C4 N2 H2 123.7
N3 C18 C19 110.3(3)
N3 C18 H18A 109.6
C19 C18 H18A 109.6
N3 C18 H18B 109.6
C19 C18 H18B 109.6
H18A C18 H18B 108.1
C18 C19 C20 111.7(4)
C18 C19 H19A 109.3
C20 C19 H19A 109.3
C18 C19 H19B 109.3
C20 C19 H19B 109.3
H19A C19 H19B 107.9
C21 C20 C25 109.5(4)
C21 C20 C19 108.9(3)
C25 C20 C19 113.3(4)
C21 C20 H20 108.3
C25 C20 H20 108.3
C19 C20 H20 108.3
N4 C21 C20 113.7(4)
N4 C21 C24 101.4(3)
C20 C21 C24 114.3(3)
N4 C21 H21 109.0
C20 C21 H21 109.0
C24 C21 H21 109.0
N3 C24 C23 135.0(4)
N3 C24 C21 115.0(3)
C23 C24 C21 109.9(3)
C24 C23 C22 106.6(3)
C24 C23 C26 128.0(4)
C22 C23 C26 124.4(4)
O3 C22 N4 122.8(4)
O3 C22 C23 128.5(4)
N4 C22 C23 108.7(4)
C20 C25 H25A 109.5
C20 C25 H25B 109.5
H25A C25 H25B 109.5
C20 C25 H25C 109.5
H25A C25 H25C 109.5
H25B C25 H25C 109.5
O4 C26 C23 122.8(4)
O4 C26 C27 118.7(4)
C23 C26 C27 118.4(4)
C26 C27 H27A 109.5
C26 C27 H27B 109.5
H27A C27 H27B 109.5
C26 C27 H27C 109.5
H27A C27 H27C 109.5
H27B C27 H27C 109.5
N3 C28 C29 112.8(3)
N3 C28 H28A 109.0
C29 C28 H28A 109.0
N3 C28 H28B 109.0
C29 C28 H28B 109.0
H28A C28 H28B 107.8
C34 C29 C30 119.1(4)
C34 C29 C28 119.4(4)
C30 C29 C28 121.5(4)
C31 C30 C29 119.8(4)
C31 C30 H30 120.1
C29 C30 H30 120.1
C32 C31 C30 120.8(4)
C32 C31 H31 119.6
C30 C31 H31 119.6
C31 C32 C33 119.2(4)
C31 C32 H32 120.4
C33 C32 H32 120.4
C34 C33 C32 121.0(4)
C34 C33 H33 119.5
C32 C33 H33 119.5
C33 C34 C29 120.2(4)
C33 C34 H34 119.9
C29 C34 H34 119.9
C24 N3 C28 126.0(4)
C24 N3 C18 115.6(3)
C28 N3 C18 117.3(3)
C22 N4 C21 113.2(4)
C22 N4 H4A 123.4
C21 N4 H4A 123.4

loop_
_geom_bond_atom_site_label_1
_geom_bond_atom_site_label_2
_geom_bond_distance
C1 N1 1.507(5)
C1 C2 1.545(6)
C1 H1A 0.9900
C1 H1B 0.9900
C2 C3 1.553(7)
C2 H2A 0.9900
C2 H2B 0.9900
C3 C8 1.548(6)
C3 C4 1.553(6)
C3 H3 1.0000
C4 N2 1.455(5)
C4 C7 1.532(6)
C4 H4 1.0000
C7 N1 1.349(6)
C7 C6 1.411(6)
C6 C5 1.482(6)
C6 C9 1.498(6)
C5 O1 1.257(5)
C5 N2 1.369(5)
C8 H8A 0.9800
C8 H8B 0.9800
C8 H8C 0.9800
C9 O2 1.244(5)
C9 C10 1.519(6)
C10 H10A 0.9800
C10 H10B 0.9800
C10 H10C 0.9800
C11 N1 1.480(5)
C11 C12 1.520(6)
C11 H11A 0.9900
C11 H11B 0.9900
C12 C13 1.397(6)
C12 C17 1.416(6)
C13 C14 1.401(6)
C13 H13 0.9500
C14 C15 1.399(7)
C14 H14 0.9500
C15 C16 1.383(7)
C15 H15 0.9500
C16 C17 1.400(6)
C16 H16 0.9500
C17 H17 0.9500
N2 H2 0.8800
C18 N3 1.502(5)
C18 C19 1.538(6)
C18 H18A 0.9900
C18 H18B 0.9900
C19 C20 1.554(6)
C19 H19A 0.9900
C19 H19B 0.9900
C20 C21 1.547(6)
C20 C25 1.549(6)
C20 H20 1.0000
C21 N4 1.448(5)
C21 C24 1.550(6)
C21 H21 1.0000
C24 N3 1.329(5)
C24 C23 1.409(6)
C23 C22 1.477(6)
C23 C26 1.493(5)
C22 O3 1.244(5)
C22 N4 1.376(5)
C25 H25A 0.9800
C25 H25B 0.9800
C25 H25C 0.9800
C26 O4 1.235(5)
C26 C27 1.518(6)
C27 H27A 0.9800
C27 H27B 0.9800
C27 H27C 0.9800
C28 N3 1.485(5)
C28 C29 1.513(6)
C28 H28A 0.9900
C28 H28B 0.9900
C29 C34 1.407(6)
C29 C30 1.412(6)
C30 C31 1.402(7)
C30 H30 0.9500
C31 C32 1.390(7)
C31 H31 0.9500
C32 C33 1.397(6)
C32 H32 0.9500
C33 C34 1.389(6)
C33 H33 0.9500
C34 H34 0.9500
N4 H4A 0.8800

loop_
_geom_hbond_atom_site_label_D
_geom_hbond_atom_site_label_H
_geom_hbond_atom_site_label_A
_geom_hbond_distance_DH
_geom_hbond_distance_HA
_geom_hbond_distance_DA
_geom_hbond_angle_DHA
_geom_hbond_site_symmetry_A
N2 H2 O3 0.88 2.10 2.975(4) 179.0 2_656
N4 H4A O1 0.88 2.12 2.985(5) 165.8 2_646

loop_
_geom_torsion_atom_site_label_1
_geom_torsion_atom_site_label_2
_geom_torsion_atom_site_label_3
_geom_torsion_atom_site_label_4
_geom_torsion
N1 C1 C2 C3 49.1(5)
C1 C2 C3 C8 124.1(4)
C1 C2 C3 C4 1.3(5)
C8 C3 C4 N2 71.1(5)
C2 C3 C4 N2 -165.6(3)
C8 C3 C4 C7 -174.7(4)
C2 C3 C4 C7 -51.4(5)
N2 C4 C7 N1 174.4(3)
C3 C4 C7 N1 53.9(5)
N2 C4 C7 C6 -3.0(4)
C3 C4 C7 C6 -123.5(4)
N1 C7 C6 C5 -174.4(4)
C4 C7 C6 C5 2.4(5)
N1 C7 C6 C9 9.8(8)
C4 C7 C6 C9 -173.5(4)
C7 C6 C5 O1 -177.8(4)
C9 C6 C5 O1 -1.5(7)
C7 C6 C5 N2 -0.7(4)
C9 C6 C5 N2 175.5(4)
C7 C6 C9 O2 19.5(7)
C5 C6 C9 O2 -155.8(4)
C7 C6 C9 C10 -162.1(5)
C5 C6 C9 C10 22.6(6)
N1 C11 C12 C13 145.8(4)
N1 C11 C12 C17 -40.4(6)
C17 C12 C13 C14 -1.2(6)
C11 C12 C13 C14 172.8(4)
C12 C13 C14 C15 0.4(6)
C13 C14 C15 C16 0.6(6)
C14 C15 C16 C17 -0.9(6)
C15 C16 C17 C12 0.0(6)
C13 C12 C17 C16 1.0(6)
C11 C12 C17 C16 -172.8(4)
C6 C7 N1 C11 2.6(8)
C4 C7 N1 C11 -174.0(4)
C6 C7 N1 C1 176.5(5)
C4 C7 N1 C1 -0.1(5)
C12 C11 N1 C7 97.1(5)
C12 C11 N1 C1 -76.6(5)
C2 C1 N1 C7 -51.4(5)
C2 C1 N1 C11 123.0(4)
O1 C5 N2 C4 175.9(4)
C6 C5 N2 C4 -1.3(5)
C7 C4 N2 C5 2.6(4)
C3 C4 N2 C5 123.1(4)
N3 C18 C19 C20 56.9(5)
C18 C19 C20 C21 -8.6(5)
C18 C19 C20 C25 113.5(4)
C25 C20 C21 N4 77.3(5)
C19 C20 C21 N4 -158.3(4)
C25 C20 C21 C24 -166.9(4)
C19 C20 C21 C24 -42.5(4)
N4 C21 C24 N3 172.5(4)
C20 C21 C24 N3 49.7(5)
N4 C21 C24 C23 -3.7(4)
C20 C21 C24 C23 -126.5(4)
N3 C24 C23 C22 -172.0(4)
C21 C24 C23 C22 3.1(4)
N3 C24 C23 C26 19.4(8)
C21 C24 C23 C26 -165.5(4)
C24 C23 C22 O3 179.8(4)
C26 C23 C22 O3 -11.1(6)
C24 C23 C22 N4 -1.2(4)
C26 C23 C22 N4 167.9(4)
C24 C23 C26 O4 15.5(7)
C22 C23 C26 O4 -151.2(4)
C24 C23 C26 C27 -166.0(4)
C22 C23 C26 C27 27.3(6)
N3 C28 C29 C34 -147.7(3)
N3 C28 C29 C30 34.7(5)
C34 C29 C30 C31 -0.9(6)
C28 C29 C30 C31 176.7(4)
C29 C30 C31 C32 0.4(7)
C30 C31 C32 C33 -0.4(7)
C31 C32 C33 C34 1.0(6)
C32 C33 C34 C29 -1.6(6)
C30 C29 C34 C33 1.5(6)
C28 C29 C34 C33 -176.2(4)
C23 C24 N3 C28 8.7(7)
C21 C24 N3 C28 -166.2(4)
C23 C24 N3 C18 176.2(4)
C21 C24 N3 C18 1.3(5)
C29 C28 N3 C24 -128.1(4)
C29 C28 N3 C18 64.6(5)
C19 C18 N3 C24 -54.4(5)
C19 C18 N3 C28 114.2(4)
O3 C22 N4 C21 177.8(4)
C23 C22 N4 C21 -1.3(5)
C20 C21 N4 C22 126.1(4)
C24 C21 N4 C22 3.0(4)

loop_
_cod_related_entry_id
_cod_related_entry_database
_cod_related_entry_code
1 ChemSpider 13174781
